data_2232415
loop_
_publ_author_name
'Minaker, Samuel A.'
'Wang, Ruiyao'
'Aquino, Manuel A. S.'

_publ_section_title
;
 Tetra-\m-acetato-\k^8^<i>O</i>:<i>O</i>'-bis[(3-cyanopyridine-\k<i>N</i>^1^)ruthenium(II,III)](<i>Ru</i>---<i>Ru</i>)
 hexafluoridophosphate 1,2-dichloroethane monosolvate
;
_journal_coeditor_code NK2113
_journal_issue 11
_journal_name_full 'Acta Crystallographica Section E'
_journal_page_first m1554
_journal_paper_doi 10.1107/S1600536811041997
_journal_volume 67
_journal_year 2011
_chemical_formula_iupac '[Ru2 (C2 H3 O2)4 (C6 H4 N2)2] P F6, C2 H4 Cl2'
_chemical_formula_moiety 'C20 H20 N4 O8 Ru2 +, F6 P -, C2 H4 Cl2'
_chemical_formula_sum 'C22 H24 Cl2 F6 N4 O8 P Ru2'
_chemical_formula_weight 890.46
_chemical_name_systematic
;
Tetra-\m-acetato-\k^8^<i>O</i>:<i>O</i>'-bis[(3-cyanopyridine-
\k<i>N</i>^1^)ruthenium(II,III)](<i>Ru</i>---<i>Ru</i>) hexafluoridophosphate
1,2-dichloroethane monosolvate
;
_space_group_IT_number 2
_symmetry_cell_setting triclinic
_symmetry_space_group_name_Hall '-P 1'
_symmetry_space_group_name_H-M 'P -1'
_atom_sites_solution_hydrogens geom
_atom_sites_solution_primary direct
_atom_sites_solution_secondary difmap
_audit_creation_method SHELXL-97
_cell_angle_alpha 105.860(6)
_cell_angle_beta 108.929(5)
_cell_angle_gamma 104.099(5)
_cell_formula_units_Z 1
_cell_length_a 8.1743(6)
_cell_length_b 10.3955(10)
_cell_length_c 11.3970(10)
_cell_measurement_reflns_used 4068
_cell_measurement_temperature 180(2)
_cell_measurement_theta_max 27.12
_cell_measurement_theta_min 2.35
_cell_volume 820.37(14)
_computing_cell_refinement 'SAINT (Bruker, 2010)'
_computing_data_collection 'APEX2 (Bruker, 2010)'
_computing_data_reduction 'SAINT (Bruker, 2010)'
_computing_molecular_graphics 'SHELXTL (Sheldrick, 2008)'
_computing_publication_material 'SHELXTL (Sheldrick, 2008)'
_computing_structure_refinement 'SHELXTL (Sheldrick, 2008)'
_computing_structure_solution 'SHELXTL (Sheldrick, 2008)'
_diffrn_ambient_temperature 180(2)
_diffrn_measured_fraction_theta_full 0.986
_diffrn_measured_fraction_theta_max 0.986
_diffrn_measurement_device_type 'Bruker APEXII CCD'
_diffrn_measurement_method '\f and \w scans'
_diffrn_radiation_monochromator graphite
_diffrn_radiation_source 'fine-focus sealed tube'
_diffrn_radiation_type MoK\a
_diffrn_radiation_wavelength 0.71073
_diffrn_reflns_av_R_equivalents 0.0269
_diffrn_reflns_av_sigmaI/netI 0.0398
_diffrn_reflns_limit_h_max 10
_diffrn_reflns_limit_h_min -10
_diffrn_reflns_limit_k_max 12
_diffrn_reflns_limit_k_min -12
_diffrn_reflns_limit_l_max 12
_diffrn_reflns_limit_l_min -14
_diffrn_reflns_number 6133
_diffrn_reflns_theta_full 26.00
_diffrn_reflns_theta_max 26.00
_diffrn_reflns_theta_min 2.05
_exptl_absorpt_coefficient_mu 1.214
_exptl_absorpt_correction_T_max 0.8388
_exptl_absorpt_correction_T_min 0.7933
_exptl_absorpt_correction_type multi-scan
_exptl_absorpt_process_details '(SADABS; Bruker, 2010)'
_exptl_crystal_colour brown
_exptl_crystal_density_diffrn 1.802
_exptl_crystal_density_method 'not measured'
_exptl_crystal_description block
_exptl_crystal_F_000 439
_exptl_crystal_size_max 0.20
_exptl_crystal_size_mid 0.20
_exptl_crystal_size_min 0.15
_refine_diff_density_max 0.845
_refine_diff_density_min -0.755
_refine_ls_extinction_method none
_refine_ls_goodness_of_fit_ref 1.091
_refine_ls_hydrogen_treatment constr
_refine_ls_matrix_type full
_refine_ls_number_parameters 226
_refine_ls_number_reflns 3175
_refine_ls_number_restraints 0
_refine_ls_restrained_S_all 1.091
_refine_ls_R_factor_all 0.0337
_refine_ls_R_factor_gt 0.0279
_refine_ls_shift/su_max 0.000
_refine_ls_shift/su_mean 0.000
_refine_ls_structure_factor_coef Fsqd
_refine_ls_weighting_details 'calc w=1/[\s^2^(Fo^2^)+(0.0226P)^2^+1.1880P] where P=(Fo^2^+2Fc^2^)/3'
_refine_ls_weighting_scheme calc
_refine_ls_wR_factor_gt 0.0726
_refine_ls_wR_factor_ref 0.0775
_reflns_number_gt 2784
_reflns_number_total 3175
_reflns_threshold_expression I>2sigma(I)
_cod_data_source_file nk2113.cif
_cod_data_source_block I
_cod_original_cell_volume 820.38(14)
_cod_database_code 2232415
_cod_database_fobs_code 2232415

loop_
_symmetry_equiv_pos_as_xyz
'x, y, z'
'-x, -y, -z'

loop_
_atom_site_type_symbol
_atom_site_label
_atom_site_fract_x
_atom_site_fract_y
_atom_site_fract_z
_atom_site_U_iso_or_equiv
_atom_site_adp_type
_atom_site_calc_flag
_atom_site_refinement_flags
_atom_site_occupancy
_atom_site_symmetry_multiplicity
_atom_site_disorder_assembly
_atom_site_disorder_group
P P1 0.0000 0.5000 0.0000 0.0346(3) Uani d S 1 2 . .
Ru Ru1 0.47865(3) 0.38173(3) 0.45928(2) 0.02328(10) Uani d . 1 1 . .
O O1 0.7543(3) 0.4309(2) 0.5531(2) 0.0269(5) Uani d . 1 1 . .
O O2 0.7964(3) 0.6638(2) 0.6343(2) 0.0270(5) Uani d . 1 1 . .
O O3 0.5095(3) 0.3989(2) 0.2954(2) 0.0271(5) Uani d . 1 1 . .
O O4 0.5481(3) 0.6314(2) 0.3736(2) 0.0270(5) Uani d . 1 1 . .
N N1 0.4058(4) 0.1379(3) 0.3754(3) 0.0256(6) Uani d . 1 1 . .
N N2 -0.0128(5) -0.2151(4) 0.4373(4) 0.0600(10) Uani d . 1 1 . .
C C1 0.8583(4) 0.5624(4) 0.6211(3) 0.0274(7) Uani d . 1 1 . .
C C2 1.0631(4) 0.6004(4) 0.6875(4) 0.0359(8) Uani d . 1 1 . .
H H2A 1.1126 0.6717 0.7792 0.054 Uiso calc R 1 1 . .
H H2B 1.1218 0.6405 0.6364 0.054 Uiso calc R 1 1 . .
H H2C 1.0893 0.5140 0.6906 0.054 Uiso calc R 1 1 . .
C C3 0.5368(4) 0.5203(4) 0.2848(3) 0.0272(7) Uani d . 1 1 . .
C C4 0.5549(5) 0.5324(4) 0.1623(4) 0.0373(8) Uani d . 1 1 . .
H H4A 0.6669 0.6146 0.1884 0.056 Uiso calc R 1 1 . .
H H4B 0.4457 0.5463 0.1073 0.056 Uiso calc R 1 1 . .
H H4C 0.5640 0.4443 0.1104 0.056 Uiso calc R 1 1 . .
C C5 0.2756(5) 0.0610(4) 0.4029(4) 0.0345(8) Uani d . 1 1 . .
H H5A 0.2130 0.1083 0.4463 0.041 Uiso calc R 1 1 . .
C C6 0.2307(4) -0.0857(4) 0.3693(4) 0.0324(7) Uani d . 1 1 . .
C C7 0.3223(5) -0.1549(4) 0.3063(4) 0.0347(8) Uani d . 1 1 . .
H H7A 0.2967 -0.2547 0.2849 0.042 Uiso calc R 1 1 . .
C C8 0.4511(5) -0.0752(4) 0.2759(4) 0.0391(8) Uani d . 1 1 . .
H H8A 0.5140 -0.1197 0.2307 0.047 Uiso calc R 1 1 . .
C C9 0.4882(5) 0.0701(4) 0.3115(4) 0.0341(8) Uani d . 1 1 . .
H H9A 0.5768 0.1239 0.2891 0.041 Uiso calc R 1 1 . .
C C10 0.0933(5) -0.1605(4) 0.4058(4) 0.0411(9) Uani d . 1 1 . .
F F1 -0.0541(3) 0.6132(3) 0.0917(2) 0.0518(6) Uani d . 1 1 . .
F F2 0.1696(3) 0.6283(3) 0.0146(2) 0.0474(6) Uani d . 1 1 . .
F F3 0.1334(3) 0.4879(3) 0.1314(2) 0.0485(6) Uani d . 1 1 . .
Cl Cl1A 0.242(4) 0.032(3) 0.9565(15) 0.163(4) Uani d P 0.51(6) 1 A 1
C C11A 0.056(5) 0.077(4) 1.010(4) 0.108(10) Uani d P 0.51(6) 1 . 1
H H11A 0.1094 0.1457 1.1040 0.129 Uiso calc PR 0.51(6) 1 A 1
H H11B -0.0193 0.1142 0.9496 0.129 Uiso calc PR 0.51(6) 1 A 1
Cl Cl1B 0.191(4) 0.0453(18) 0.914(4) 0.152(7) Uani d P 0.49(6) 1 A 2
C C11B 0.013(10) -0.052(7) 0.969(5) 0.21(3) Uani d P 0.49(6) 1 . 2
H H11C -0.1020 -0.1225 0.8912 0.246 Uiso calc PR 0.49(6) 1 A 2
H H11D 0.0663 -0.0995 1.0277 0.246 Uiso calc PR 0.49(6) 1 A 2

loop_
_atom_site_aniso_label
_atom_site_aniso_U_11
_atom_site_aniso_U_22
_atom_site_aniso_U_33
_atom_site_aniso_U_12
_atom_site_aniso_U_13
_atom_site_aniso_U_23
P1 0.0257(6) 0.0448(8) 0.0286(7) 0.0091(6) 0.0114(5) 0.0107(6)
Ru1 0.02188(14) 0.02672(16) 0.02337(15) 0.00927(11) 0.01160(11) 0.00975(11)
O1 0.0250(11) 0.0321(13) 0.0288(12) 0.0144(10) 0.0142(10) 0.0121(10)
O2 0.0245(11) 0.0280(12) 0.0279(12) 0.0087(9) 0.0122(9) 0.0093(10)
O3 0.0275(11) 0.0353(13) 0.0221(11) 0.0143(10) 0.0128(9) 0.0108(10)
O4 0.0256(11) 0.0331(13) 0.0282(12) 0.0126(10) 0.0137(10) 0.0157(10)
N1 0.0284(14) 0.0222(13) 0.0245(14) 0.0091(11) 0.0094(11) 0.0086(11)
N2 0.056(2) 0.047(2) 0.086(3) 0.0132(18) 0.044(2) 0.027(2)
C1 0.0251(16) 0.0387(19) 0.0245(16) 0.0123(15) 0.0148(13) 0.0150(15)
C2 0.0217(16) 0.044(2) 0.039(2) 0.0108(15) 0.0114(15) 0.0139(17)
C3 0.0192(15) 0.0380(19) 0.0258(16) 0.0125(14) 0.0101(13) 0.0117(15)
C4 0.0389(19) 0.055(2) 0.0297(19) 0.0225(18) 0.0203(16) 0.0222(18)
C5 0.0313(18) 0.0354(19) 0.037(2) 0.0124(15) 0.0161(16) 0.0123(16)
C6 0.0256(16) 0.0301(18) 0.0351(19) 0.0069(14) 0.0086(15) 0.0111(15)
C7 0.0350(19) 0.0246(17) 0.0357(19) 0.0116(15) 0.0093(15) 0.0049(15)
C8 0.041(2) 0.036(2) 0.042(2) 0.0174(17) 0.0242(18) 0.0055(17)
C9 0.0359(19) 0.0325(19) 0.0364(19) 0.0144(15) 0.0200(16) 0.0094(16)
C10 0.035(2) 0.033(2) 0.052(2) 0.0089(16) 0.0180(18) 0.0144(18)
F1 0.0460(13) 0.0548(15) 0.0486(14) 0.0190(11) 0.0235(11) 0.0064(12)
F2 0.0361(12) 0.0529(14) 0.0419(13) 0.0030(10) 0.0152(10) 0.0151(11)
F3 0.0350(12) 0.0666(16) 0.0383(13) 0.0138(11) 0.0092(10) 0.0239(12)
Cl1A 0.185(10) 0.204(9) 0.091(6) 0.089(8) 0.039(6) 0.050(5)
C11A 0.15(2) 0.068(16) 0.075(12) 0.049(13) 0.014(13) 0.018(11)
Cl1B 0.132(9) 0.179(7) 0.158(15) 0.066(6) 0.068(9) 0.067(8)
C11B 0.20(5) 0.18(5) 0.11(3) 0.06(4) 0.00(3) -0.03(2)

loop_
_atom_type_symbol
_atom_type_description
_atom_type_scat_dispersion_real
_atom_type_scat_dispersion_imag
_atom_type_scat_source
C C 0.0033 0.0016 'International Tables Vol C Tables 4.2.6.8 and 6.1.1.4'
H H 0.0000 0.0000 'International Tables Vol C Tables 4.2.6.8 and 6.1.1.4'
F F 0.0171 0.0103 'International Tables Vol C Tables 4.2.6.8 and 6.1.1.4'
N N 0.0061 0.0033 'International Tables Vol C Tables 4.2.6.8 and 6.1.1.4'
O O 0.0106 0.0060 'International Tables Vol C Tables 4.2.6.8 and 6.1.1.4'
P P 0.1023 0.0942 'International Tables Vol C Tables 4.2.6.8 and 6.1.1.4'
Ru Ru -1.2594 0.8363 'International Tables Vol C Tables 4.2.6.8 and 6.1.1.4'
Cl Cl 0.1484 0.1585 'International Tables Vol C Tables 4.2.6.8 and 6.1.1.4'

loop_
_geom_angle_atom_site_label_1
_geom_angle_atom_site_label_2
_geom_angle_atom_site_label_3
_geom_angle_site_symmetry_1
_geom_angle_site_symmetry_3
_geom_angle
F1 P1 F1 2_565 . 180.00(16)
F1 P1 F2 2_565 . 89.90(12)
F1 P1 F2 . . 90.10(12)
F1 P1 F2 2_565 2_565 90.11(12)
F1 P1 F2 . 2_565 89.89(12)
F2 P1 F2 . 2_565 180.0
F1 P1 F3 2_565 . 90.18(13)
F1 P1 F3 . . 89.82(13)
F2 P1 F3 . . 89.81(12)
F2 P1 F3 2_565 . 90.19(12)
F1 P1 F3 2_565 2_565 89.82(13)
F1 P1 F3 . 2_565 90.18(13)
F2 P1 F3 . 2_565 90.19(12)
F2 P1 F3 2_565 2_565 89.81(12)
F3 P1 F3 . 2_565 180.0
O3 Ru1 O1 . . 89.72(9)
O3 Ru1 O2 . 2_666 89.97(9)
O1 Ru1 O2 . 2_666 178.99(9)
O3 Ru1 O4 . 2_666 178.79(9)
O1 Ru1 O4 . 2_666 89.53(9)
O2 Ru1 O4 2_666 2_666 90.77(8)
O3 Ru1 Ru1 . 2_666 90.35(7)
O1 Ru1 Ru1 . 2_666 90.07(7)
O2 Ru1 Ru1 2_666 2_666 88.97(6)
O4 Ru1 Ru1 2_666 2_666 88.71(7)
O3 Ru1 N1 . . 92.05(9)
O1 Ru1 N1 . . 95.14(9)
O2 Ru1 N1 2_666 . 85.83(9)
O4 Ru1 N1 2_666 . 88.95(9)
Ru1 Ru1 N1 2_666 . 174.27(7)
C1 O1 Ru1 . . 118.3(2)
C1 O2 Ru1 . 2_666 119.4(2)
C3 O3 Ru1 . . 118.4(2)
C3 O4 Ru1 . 2_666 119.5(2)
C9 N1 C5 . . 118.7(3)
C9 N1 Ru1 . . 125.8(2)
C5 N1 Ru1 . . 115.4(2)
O2 C1 O1 . . 123.2(3)
O2 C1 C2 . . 118.0(3)
O1 C1 C2 . . 118.8(3)
C1 C2 H2A . . 109.5
C1 C2 H2B . . 109.5
H2A C2 H2B . . 109.5
C1 C2 H2C . . 109.5
H2A C2 H2C . . 109.5
H2B C2 H2C . . 109.5
O4 C3 O3 . . 123.1(3)
O4 C3 C4 . . 118.5(3)
O3 C3 C4 . . 118.5(3)
C3 C4 H4A . . 109.5
C3 C4 H4B . . 109.5
H4A C4 H4B . . 109.5
C3 C4 H4C . . 109.5
H4A C4 H4C . . 109.5
H4B C4 H4C . . 109.5
N1 C5 C6 . . 121.5(3)
N1 C5 H5A . . 119.3
C6 C5 H5A . . 119.3
C7 C6 C5 . . 119.4(3)
C7 C6 C10 . . 122.2(3)
C5 C6 C10 . . 118.4(3)
C8 C7 C6 . . 118.1(3)
C8 C7 H7A . . 120.9
C6 C7 H7A . . 120.9
C7 C8 C9 . . 119.4(3)
C7 C8 H8A . . 120.3
C9 C8 H8A . . 120.3
N1 C9 C8 . . 122.8(3)
N1 C9 H9A . . 118.6
C8 C9 H9A . . 118.6
N2 C10 C6 . . 177.9(4)
C11A C11A Cl1A 2_557 . 97(3)
C11A C11A H11A 2_557 . 112.3
Cl1A C11A H11A . . 112.3
C11A C11A H11B 2_557 . 112.3
Cl1A C11A H11B . . 112.3
H11A C11A H11B . . 109.9
C11B C11B Cl1B 2_557 . 99(9)
C11B C11B H11C 2_557 . 111.9
Cl1B C11B H11C . . 111.9
C11B C11B H11D 2_557 . 111.9
Cl1B C11B H11D . . 111.9
H11C C11B H11D . . 109.6

loop_
_geom_bond_atom_site_label_1
_geom_bond_atom_site_label_2
_geom_bond_site_symmetry_2
_geom_bond_distance
P1 F1 2_565 1.598(2)
P1 F1 . 1.598(2)
P1 F2 . 1.599(2)
P1 F2 2_565 1.599(2)
P1 F3 . 1.600(2)
P1 F3 2_565 1.600(2)
Ru1 O3 . 2.012(2)
Ru1 O1 . 2.015(2)
Ru1 O2 2_666 2.016(2)
Ru1 O4 2_666 2.023(2)
Ru1 Ru1 2_666 2.2702(6)
Ru1 N1 . 2.295(3)
O1 C1 . 1.273(4)
O2 C1 . 1.270(4)
O2 Ru1 2_666 2.016(2)
O3 C3 . 1.273(4)
O4 C3 . 1.272(4)
O4 Ru1 2_666 2.023(2)
N1 C9 . 1.323(4)
N1 C5 . 1.345(4)
N2 C10 . 1.130(5)
C1 C2 . 1.491(4)
C2 H2A . 0.9800
C2 H2B . 0.9800
C2 H2C . 0.9800
C3 C4 . 1.485(4)
C4 H4A . 0.9800
C4 H4B . 0.9800
C4 H4C . 0.9800
C5 C6 . 1.387(5)
C5 H5A . 0.9500
C6 C7 . 1.387(5)
C6 C10 . 1.447(5)
C7 C8 . 1.373(5)
C7 H7A . 0.9500
C8 C9 . 1.378(5)
C8 H8A . 0.9500
C9 H9A . 0.9500
Cl1A C11A . 1.93(4)
C11A C11A 2_557 1.56(7)
C11A H11A . 0.9900
C11A H11B . 0.9900
Cl1B C11B . 1.93(8)
C11B C11B 2_557 1.22(11)
C11B H11C . 0.9900
C11B H11D . 0.9900

loop_
_geom_torsion_atom_site_label_1
_geom_torsion_atom_site_label_2
_geom_torsion_atom_site_label_3
_geom_torsion_atom_site_label_4
_geom_torsion_site_symmetry_1
_geom_torsion
O3 Ru1 O1 C1 . 90.1(2)
O4 Ru1 O1 C1 2_666 -88.9(2)
Ru1 Ru1 O1 C1 2_666 -0.2(2)
N1 Ru1 O1 C1 . -177.8(2)
O1 Ru1 O3 C3 . -91.2(2)
O2 Ru1 O3 C3 2_666 87.8(2)
Ru1 Ru1 O3 C3 2_666 -1.2(2)
N1 Ru1 O3 C3 . 173.6(2)
O3 Ru1 N1 C9 . 41.4(3)
O1 Ru1 N1 C9 . -48.5(3)
O2 Ru1 N1 C9 2_666 131.3(3)
O4 Ru1 N1 C9 2_666 -137.9(3)
O3 Ru1 N1 C5 . -143.1(2)
O1 Ru1 N1 C5 . 127.0(2)
O2 Ru1 N1 C5 2_666 -53.3(2)
O4 Ru1 N1 C5 2_666 37.6(2)
Ru1 O2 C1 O1 2_666 -1.4(4)
Ru1 O2 C1 C2 2_666 177.8(2)
Ru1 O1 C1 O2 . 1.0(4)
Ru1 O1 C1 C2 . -178.2(2)
Ru1 O4 C3 O3 2_666 -0.1(4)
Ru1 O4 C3 C4 2_666 179.3(2)
Ru1 O3 C3 O4 . 1.0(4)
Ru1 O3 C3 C4 . -178.5(2)
C9 N1 C5 C6 . 1.9(5)
Ru1 N1 C5 C6 . -173.9(3)
N1 C5 C6 C7 . 0.2(5)
N1 C5 C6 C10 . 178.1(3)
C5 C6 C7 C8 . -2.0(5)
C10 C6 C7 C8 . -179.8(4)
C6 C7 C8 C9 . 1.6(5)
C5 N1 C9 C8 . -2.3(5)
Ru1 N1 C9 C8 . 173.0(3)
C7 C8 C9 N1 . 0.5(6)
